data_1535619
loop_
_publ_author_name
'Buchholz, W.'
'Schuster, H.U.'

_publ_section_title
;
 Intermetallische Phasen mit B35-Ueberstruktur und
 Verwandtschaftsbeziehung zu Li Fe6 Ge6
;
_journal_name_full 'Zeitschrift fuer Anorganische und Allgemeine Chemie'
_journal_page_first 40
_journal_page_last 48
_journal_volume 482
_journal_year 1981
_chemical_formula_sum 'Co6 Ge6 Li'
_chemical_name_systematic 'Li Co6 Ge6'
_space_group_IT_number 191
_symmetry_space_group_name_Hall '-P 6 2'
_symmetry_space_group_name_H-M 'P 6/m m m'
_cell_angle_alpha 90
_cell_angle_beta 90
_cell_angle_gamma 120
_cell_formula_units_Z 1
_cell_length_a 5.048
_cell_length_b 5.048
_cell_length_c 7.729
_cell_volume 170.566
_citation_journal_id_ASTM ZAACAB
_cod_data_source_file Buchholz_ZAACAB_1981_1836.cif
_cod_data_source_block Co6Ge6Li1
_cod_original_cell_volume 170.5661
_cod_original_formula_sum 'Co6 Ge6 Li1'
_cod_database_code 1535619

loop_
_symmetry_equiv_pos_as_xyz
x,y,z
x-y,x,z
-y,x-y,z
-x,-y,z
-x+y,-x,z
y,-x+y,z
-y,-x,-z
x-y,-y,-z
x,x-y,-z
y,x,-z
-x+y,y,-z
-x,-x+y,-z
-x,-y,-z
-x+y,-x,-z
y,-x+y,-z
x,y,-z
x-y,x,-z
-y,x-y,-z
y,x,z
-x+y,y,z
-x,-x+y,z
-y,-x,z
x-y,-y,z
x,x-y,z

loop_
_atom_site_label
_atom_site_type_symbol
_atom_site_fract_x
_atom_site_fract_y
_atom_site_fract_z
_atom_site_occupancy
_atom_site_U_iso_or_equiv
Co1 Co 0.5 0 0.2498 1 0.0
Ge1 Ge 0 0 0.3343 1 0.0
Ge3 Ge 0.3333 0.6667 0.5 1 0.0
Li1 Li 0 0 0 1 0.0
Ge2 Ge 0.3333 0.6667 0 1 0.0
